data_9017516
loop_
_publ_author_name
'Brandao, P.'
'Rocha, J.'
'Reis, M. S.'
'dos Santos, A. M.'
'Jin, R.'

_publ_section_title
;
 Magnetic properties of KNaMSi4O10 compounds (M=Mn,Fe,Cu)
;
_journal_name_full 'Journal of Solid State Chemistry'
_journal_page_first 253
_journal_page_last 258
_journal_volume 182
_journal_year 2009
_chemical_compound_source Synthetic
_chemical_formula_sum 'Fe K Na O10 Si4'
_chemical_name_mineral Fenaksite
_space_group_IT_number 2
_space_group_name_Hall '-P 1'
_space_group_name_H-M_alt 'P -1'
_symmetry_space_group_name_H-M 'P -1'
_cell_angle_alpha 105.778
_cell_angle_beta 100.60
_cell_angle_gamma 114.262
_cell_length_a 6.9742
_cell_length_b 8.1326
_cell_length_c 9.9301
_cell_formula_units_Z 2
_cell_volume 465.218
_database_code_amcsd 0019813
_exptl_crystal_density_diffrn 2.786
_cod_data_source_file inputs/fixed/downloads/17/17424.cif
_cod_data_source_block 17424
_cod_original_formula_sum 'K Na Fe Si4 O10'
_cod_database_code 9017516

loop_
_space_group_symop_operation_xyz
x,y,z
-x,-y,-z

loop_
_atom_site_aniso_label
_atom_site_aniso_U_11
_atom_site_aniso_U_22
_atom_site_aniso_U_33
_atom_site_aniso_U_12
_atom_site_aniso_U_13
_atom_site_aniso_U_23
K 0.02535 0.01368 0.02169 0.00781 0.01061 0.00588
Na 0.01640 0.03550 0.01580 0.01410 0.00643 0.00650
Fe 0.00924 0.01052 0.00935 0.00550 0.00206 0.00374
Si1 0.00704 0.00758 0.00687 0.00370 0.00257 0.00329
Si2 0.00615 0.00808 0.00889 0.00401 0.00291 0.00266
Si3 0.00793 0.00973 0.00638 0.00423 0.00232 0.00349
Si4 0.00564 0.00922 0.00923 0.00384 0.00235 0.00252
O1 0.01250 0.01330 0.01320 0.00730 0.00450 0.00870
O2 0.01670 0.01130 0.01240 0.00560 0.00590 0.00170
O3 0.01130 0.01080 0.00950 0.00400 0.00230 0.00220
O4 0.01950 0.01620 0.00690 0.00220 0.00160 0.00470
O5 0.00870 0.01310 0.02630 0.00270 0.00610 0.00760
O6 0.00680 0.01510 0.01450 0.00590 0.00260 0.00050
O7 0.01580 0.02250 0.02340 0.01340 0.00890 0.01520
O8 0.01160 0.02380 0.01120 0.00860 0.00190 -0.00090
O9 0.01020 0.01510 0.01080 0.00310 0.00480 0.00410
O10 0.02420 0.01630 0.02240 0.01570 0.01460 0.01080

loop_
_atom_site_label
_atom_site_fract_x
_atom_site_fract_y
_atom_site_fract_z
_atom_site_U_iso_or_equiv
K 0.15803 0.79726 -0.01004 0.02063
Na 0.16344 1.13769 0.40979 0.02261
Fe 0.65650 1.10800 0.40652 0.00959
Si1 0.46815 1.30243 0.21398 0.00694
Si2 0.37394 0.64107 0.27093 0.00757
Si3 0.70690 0.82667 0.13186 0.00794
Si4 0.94245 0.64143 0.27235 0.00819
O1 0.42910 1.14250 0.28292 0.01173
O2 0.80044 1.04432 0.23933 0.01443
O3 0.50591 0.83013 0.41928 0.01162
O4 0.67453 0.81029 -0.03836 0.01695
O5 0.72649 1.43266 0.23103 0.01698
O6 1.11246 0.57942 0.20749 0.01328
O7 0.88130 0.74610 0.16579 0.01709
O8 1.04219 0.78277 0.44056 0.01758
O9 0.46703 0.67452 0.13524 0.01323
O10 0.37814 1.44909 0.28854 0.01688

loop_
_cod_related_entry_id
_cod_related_entry_database
_cod_related_entry_code
1 AMCSD 0019813
